data_4037585
loop_
_publ_author_name
'Li, Renhe'
'Liu, Feipeng'
'Dong, Guangbin'

_publ_section_title
;
 Palladium-catalyzed asymmetric annulation between aryl iodides and
 racemic epoxides using a chiral norbornene cocatalyst.
;
_journal_issue 21
_journal_name_full 'Organic chemistry frontiers : an international journal of organic chemistry'
_journal_page_first 3108
_journal_page_last 3112
_journal_paper_doi 10.1039/c8qo00808f
_journal_volume 5
_journal_year 2018
_chemical_absolute_configuration ad
_chemical_formula_moiety 'C18 H25 N O3 S'
_chemical_formula_sum 'C18 H25 N O3 S'
_chemical_formula_weight 335.45
_space_group_crystal_system orthorhombic
_space_group_IT_number 19
_space_group_name_Hall 'P 2ac 2ab'
_space_group_name_H-M_alt 'P 21 21 21'
_atom_sites_solution_hydrogens mixed
_audit_creation_method SHELXL-2016/6
_audit_update_record
;
2018-08-01 deposited with the CCDC.
2018-09-25 downloaded from the CCDC.
;
_cell_angle_alpha 90
_cell_angle_beta 90
_cell_angle_gamma 90
_cell_formula_units_Z 4
_cell_length_a 7.8259(6)
_cell_length_b 9.5135(8)
_cell_length_c 22.6470(18)
_cell_measurement_reflns_used 9894
_cell_measurement_temperature 100(2)
_cell_measurement_theta_max 29.5
_cell_measurement_theta_min 2.32
_cell_volume 1686.1(2)
_computing_cell_refinement 'Apex II release 2010, Bruker AXS, Inc.'
_computing_data_collection 'Apex II release 2010, Bruker AXS, Inc.'
_computing_data_reduction 'Apex II release 2010, Bruker AXS, Inc.'
_computing_molecular_graphics 'XP SHELXTL/PC, Siemens Analytical'
_computing_publication_material 'SHELXL-2016/6, Sheldrick, G. M.'
_computing_structure_refinement 'Shelxl-2016/6, Sheldrick, G. M.'
_computing_structure_solution
;

Sheldrick, G. M. (2015).  SHELXT.  Acta Cryst. A71, 3-8.

;
_diffrn_ambient_temperature 100(2)
_diffrn_measured_fraction_theta_full 0.999
_diffrn_measured_fraction_theta_max 0.993
_diffrn_measurement_device_type 'Nonius Kappa CCD with Bruker Apex II detector'
_diffrn_measurement_method \w-scans
_diffrn_radiation_type MoK\a
_diffrn_radiation_wavelength 0.71073
_diffrn_reflns_av_R_equivalents 0.0409
_diffrn_reflns_av_unetI/netI 0.0252
_diffrn_reflns_Laue_measured_fraction_full 0.999
_diffrn_reflns_Laue_measured_fraction_max 0.993
_diffrn_reflns_limit_h_max 11
_diffrn_reflns_limit_h_min -11
_diffrn_reflns_limit_k_max 13
_diffrn_reflns_limit_k_min -13
_diffrn_reflns_limit_l_max 32
_diffrn_reflns_limit_l_min -32
_diffrn_reflns_number 60626
_diffrn_reflns_point_group_measured_fraction_full 0.999
_diffrn_reflns_point_group_measured_fraction_max 0.992
_diffrn_reflns_theta_full 25.242
_diffrn_reflns_theta_max 30.819
_diffrn_reflns_theta_min 2.754
_diffrn_source 'sealed fine focus tube'
_exptl_absorpt_coefficient_mu 0.207
_exptl_absorpt_correction_T_max 1.00
_exptl_absorpt_correction_T_min 0.912
_exptl_absorpt_correction_type multi-scan
_exptl_absorpt_process_details
;
SADABS. G. M. Sheldrick. Apex II release 2010, Bruker AXS, Inc.
;
_exptl_crystal_colour colorless
_exptl_crystal_density_diffrn 1.321
_exptl_crystal_description prism
_exptl_crystal_F_000 720
_exptl_crystal_size_max 0.510
_exptl_crystal_size_mid 0.380
_exptl_crystal_size_min 0.320
_refine_diff_density_max 0.295
_refine_diff_density_min -0.406
_refine_diff_density_rms 0.044
_refine_ls_abs_structure_details
;
 Flack x determined using 1965 quotients [(I+)-(I-)]/[(I+)+(I-)]
 (Parsons, Flack and Wagner, Acta Cryst. B69 (2013) 249-259).
;
_refine_ls_abs_structure_Flack 0.039(12)
_refine_ls_extinction_method none
_refine_ls_goodness_of_fit_ref 1.044
_refine_ls_hydrogen_treatment mixed
_refine_ls_matrix_type full
_refine_ls_number_parameters 214
_refine_ls_number_reflns 5259
_refine_ls_number_restraints 0
_refine_ls_restrained_S_all 1.044
_refine_ls_R_factor_all 0.0350
_refine_ls_R_factor_gt 0.0304
_refine_ls_shift/su_max 0.000
_refine_ls_shift/su_mean 0.000
_refine_ls_structure_factor_coef Fsqd
_refine_ls_weighting_details 'w=1/[\s^2^(Fo^2^)+(0.0416P)^2^+0.3040P] where P=(Fo^2^+2Fc^2^)/3'
_refine_ls_weighting_scheme calc
_refine_ls_wR_factor_gt 0.0758
_refine_ls_wR_factor_ref 0.0771
_reflns_Friedel_coverage 0.754
_reflns_Friedel_fraction_full 1.000
_reflns_Friedel_fraction_max 0.990
_reflns_number_gt 4834
_reflns_number_total 5259
_reflns_threshold_expression 'I > 2\s(I)'
_cod_data_source_file c8qo00808f2.cif
_cod_data_source_block shelx
_cod_database_code 4037585
_shelx_shelxl_version_number 2016/6
_shelx_space_group_comment
;
The symmetry employed for this shelxl refinement is uniquely defined
by the following loop, which should always be used as a source of
symmetry information in preference to the above space-group names.
They are only intended as comments.
;
_shelx_estimated_absorpt_t_min 0.902
_shelx_estimated_absorpt_t_max 0.937

loop_
_space_group_symop_operation_xyz
'x, y, z'
'-x+1/2, -y, z+1/2'
'-x, y+1/2, -z+1/2'
'x+1/2, -y+1/2, -z'

loop_
_atom_site_label
_atom_site_type_symbol
_atom_site_fract_x
_atom_site_fract_y
_atom_site_fract_z
_atom_site_U_iso_or_equiv
_atom_site_adp_type
_atom_site_occupancy
_atom_site_site_symmetry_order
_atom_site_calc_flag
_atom_site_refinement_flags_posn
_atom_site_refinement_flags_adp
C1 C 0.19933(19) 0.59682(16) 0.92654(6) 0.0131(3) Uani 1 1 d . .
H1 H 0.245027 0.619910 0.966615 0.016 Uiso 1 1 calc R U
C2 C 0.2676(2) 0.45263(17) 0.90657(8) 0.0208(3) Uani 1 1 d . .
H2A H 0.314233 0.456837 0.865969 0.025 Uiso 1 1 calc R U
H2B H 0.357002 0.417369 0.933709 0.025 Uiso 1 1 calc R U
C3 C 0.1056(2) 0.36101(17) 0.90936(9) 0.0222(3) Uani 1 1 d . .
H3 H 0.116177 0.268547 0.888684 0.027 Uiso 1 1 calc R U
C4 C 0.0518(2) 0.34966(18) 0.97450(8) 0.0258(4) Uani 1 1 d . .
H4A H 0.151666 0.331016 1.000155 0.031 Uiso 1 1 calc R U
H4B H -0.033508 0.273986 0.980147 0.031 Uiso 1 1 calc R U
C5 C -0.0268(2) 0.49571(18) 0.98783(7) 0.0187(3) Uani 1 1 d . .
H5A H -0.150293 0.488300 0.996713 0.022 Uiso 1 1 calc R U
H5B H 0.031921 0.541855 1.021358 0.022 Uiso 1 1 calc R U
C6 C 0.00424(18) 0.57542(15) 0.92990(6) 0.0117(3) Uani 1 1 d . .
C7 C -0.0779(2) 0.71945(17) 0.92577(8) 0.0188(3) Uani 1 1 d . .
H7A H -0.091039 0.760868 0.965612 0.023 Uiso 1 1 calc R U
H7B H -0.192253 0.712321 0.907306 0.023 Uiso 1 1 calc R U
C8 C -0.0315(2) 0.45982(16) 0.88283(7) 0.0172(3) Uani 1 1 d . .
C9 C 0.0008(3) 0.4995(2) 0.81833(8) 0.0277(4) Uani 1 1 d . .
H9A H -0.003676 0.414718 0.793775 0.042 Uiso 1 1 calc R U
H9B H 0.113702 0.543127 0.814716 0.042 Uiso 1 1 calc R U
H9C H -0.087020 0.565909 0.805187 0.042 Uiso 1 1 calc R U
C10 C -0.2139(2) 0.4015(2) 0.88595(8) 0.0255(4) Uani 1 1 d . .
H10A H -0.295516 0.476552 0.876739 0.038 Uiso 1 1 calc R U
H10B H -0.236173 0.365760 0.925798 0.038 Uiso 1 1 calc R U
H10C H -0.226752 0.325030 0.857314 0.038 Uiso 1 1 calc R U
C11 C 0.39812(19) 0.76495(15) 0.88281(7) 0.0140(3) Uani 1 1 d . .
C12 C 0.4370(2) 0.87782(15) 0.84069(6) 0.0136(3) Uani 1 1 d . .
C13 C 0.5640(2) 0.99518(15) 0.85279(6) 0.0147(3) Uani 1 1 d . .
H13 H 0.652935 0.975524 0.883412 0.018 Uiso 1 1 calc R U
C14 C 0.4507(2) 1.12668(16) 0.86323(7) 0.0171(3) Uani 1 1 d . .
H14A H 0.361120 1.107623 0.893040 0.021 Uiso 1 1 calc R U
H14B H 0.520132 1.207887 0.876324 0.021 Uiso 1 1 calc R U
C15 C 0.3714(2) 1.15354(17) 0.80164(7) 0.0210(3) Uani 1 1 d . .
H15A H 0.404395 1.247122 0.786278 0.025 Uiso 1 1 calc R U
H15B H 0.245256 1.147039 0.803027 0.025 Uiso 1 1 calc R U
C16 C 0.4491(2) 1.03363(17) 0.76325(7) 0.0191(3) Uani 1 1 d . .
H16 H 0.442786 1.046852 0.719502 0.023 Uiso 1 1 calc R U
C17 C 0.3696(2) 0.90038(17) 0.78730(7) 0.0168(3) Uani 1 1 d . .
C18 C 0.6296(2) 1.02278(17) 0.78989(7) 0.0182(3) Uani 1 1 d . .
H18A H 0.696285 0.943259 0.773656 0.022 Uiso 1 1 calc R U
H18B H 0.695290 1.111333 0.786546 0.022 Uiso 1 1 calc R U
O1 O 0.09899(17) 0.95460(13) 0.91140(7) 0.0333(3) Uani 1 1 d . .
O2 O -0.00039(17) 0.83389(17) 0.82246(6) 0.0338(3) Uani 1 1 d . .
O3 O 0.50825(15) 0.71070(12) 0.91344(6) 0.0209(3) Uani 1 1 d . .
S1 S 0.05944(5) 0.82584(4) 0.88166(2) 0.01917(10) Uani 1 1 d . .
N1 N 0.23083(15) 0.71521(13) 0.88596(6) 0.0122(2) Uani 1 1 d . .
H17 H 0.277(3) 0.848(2) 0.7692(8) 0.013(4) Uiso 1 1 d . .

loop_
_atom_site_aniso_label
_atom_site_aniso_U_11
_atom_site_aniso_U_22
_atom_site_aniso_U_33
_atom_site_aniso_U_23
_atom_site_aniso_U_13
_atom_site_aniso_U_12
C1 0.0099(6) 0.0135(7) 0.0160(6) 0.0014(5) -0.0010(5) -0.0009(5)
C2 0.0138(7) 0.0134(7) 0.0353(9) 0.0022(6) 0.0044(7) 0.0004(6)
C3 0.0172(7) 0.0128(7) 0.0367(9) -0.0023(6) 0.0079(7) -0.0022(6)
C4 0.0204(8) 0.0213(8) 0.0359(9) 0.0116(7) 0.0014(8) -0.0018(7)
C5 0.0168(8) 0.0238(8) 0.0155(7) 0.0035(6) 0.0016(5) -0.0037(6)
C6 0.0089(6) 0.0139(7) 0.0122(6) 0.0002(5) 0.0013(5) -0.0007(5)
C7 0.0104(7) 0.0177(7) 0.0282(8) 0.0033(6) 0.0058(6) 0.0012(6)
C8 0.0140(7) 0.0193(7) 0.0183(7) -0.0047(6) 0.0031(6) -0.0069(6)
C9 0.0269(9) 0.0400(10) 0.0163(7) -0.0080(7) 0.0031(7) -0.0159(8)
C10 0.0194(8) 0.0321(9) 0.0250(8) -0.0036(8) 0.0009(7) -0.0136(7)
C11 0.0103(6) 0.0120(6) 0.0198(7) -0.0027(6) 0.0009(6) -0.0007(5)
C12 0.0102(6) 0.0123(6) 0.0181(6) -0.0018(5) 0.0035(6) 0.0002(6)
C13 0.0127(6) 0.0136(6) 0.0178(6) -0.0011(5) 0.0020(6) -0.0022(6)
C14 0.0179(7) 0.0132(6) 0.0202(7) -0.0011(5) 0.0029(6) -0.0015(6)
C15 0.0239(8) 0.0167(8) 0.0226(8) 0.0048(6) 0.0038(6) 0.0025(7)
C16 0.0203(8) 0.0213(8) 0.0156(7) 0.0017(6) 0.0022(6) -0.0010(7)
C17 0.0144(7) 0.0176(7) 0.0184(7) -0.0027(6) 0.0024(6) -0.0003(6)
C18 0.0154(7) 0.0179(7) 0.0212(7) -0.0010(6) 0.0056(6) -0.0032(6)
O1 0.0218(7) 0.0131(5) 0.0651(10) -0.0008(6) 0.0144(7) 0.0012(5)
O2 0.0147(6) 0.0486(9) 0.0381(8) 0.0254(7) -0.0047(5) 0.0006(6)
O3 0.0111(5) 0.0190(6) 0.0325(6) 0.0065(5) -0.0044(5) -0.0009(4)
S1 0.00935(15) 0.01612(17) 0.0321(2) 0.00809(15) 0.00235(16) 0.00256(15)
N1 0.0074(5) 0.0114(5) 0.0179(6) 0.0024(5) -0.0004(5) 0.0004(4)

loop_
_atom_type_symbol
_atom_type_description
_atom_type_scat_dispersion_real
_atom_type_scat_dispersion_imag
_atom_type_scat_source
C C 0.0033 0.0016 'International Tables Vol C Tables 4.2.6.8 and 6.1.1.4'
H H 0.0000 0.0000 'International Tables Vol C Tables 4.2.6.8 and 6.1.1.4'
O O 0.0106 0.0060 'International Tables Vol C Tables 4.2.6.8 and 6.1.1.4'
S S 0.1246 0.1234 'International Tables Vol C Tables 4.2.6.8 and 6.1.1.4'
N N 0.0061 0.0033 'International Tables Vol C Tables 4.2.6.8 and 6.1.1.4'

loop_
_geom_angle_atom_site_label_1
_geom_angle_atom_site_label_2
_geom_angle_atom_site_label_3
_geom_angle
N1 C1 C2 116.06(12)
N1 C1 C6 107.29(12)
C2 C1 C6 103.91(13)
N1 C1 H1 109.8
C2 C1 H1 109.8
C6 C1 H1 109.8
C3 C2 C1 101.92(13)
C3 C2 H2A 111.4
C1 C2 H2A 111.4
C3 C2 H2B 111.4
C1 C2 H2B 111.4
H2A C2 H2B 109.3
C4 C3 C2 107.73(15)
C4 C3 C8 103.03(13)
C2 C3 C8 102.18(13)
C4 C3 H3 114.2
C2 C3 H3 114.2
C8 C3 H3 114.2
C3 C4 C5 103.45(13)
C3 C4 H4A 111.1
C5 C4 H4A 111.1
C3 C4 H4B 111.1
C5 C4 H4B 111.1
H4A C4 H4B 109.0
C6 C5 C4 102.35(13)
C6 C5 H5A 111.3
C4 C5 H5A 111.3
C6 C5 H5B 111.3
C4 C5 H5B 111.3
H5A C5 H5B 109.2
C7 C6 C5 115.61(13)
C7 C6 C1 107.30(12)
C5 C6 C1 105.30(12)
C7 C6 C8 121.32(13)
C5 C6 C8 102.00(12)
C1 C6 C8 103.73(12)
C6 C7 S1 106.98(10)
C6 C7 H7A 110.3
S1 C7 H7A 110.3
C6 C7 H7B 110.3
S1 C7 H7B 110.3
H7A C7 H7B 108.6
C9 C8 C10 106.68(14)
C9 C8 C3 113.95(14)
C10 C8 C3 114.07(14)
C9 C8 C6 116.74(13)
C10 C8 C6 113.03(13)
C3 C8 C6 92.22(12)
C8 C9 H9A 109.5
C8 C9 H9B 109.5
H9A C9 H9B 109.5
C8 C9 H9C 109.5
H9A C9 H9C 109.5
H9B C9 H9C 109.5
C8 C10 H10A 109.5
C8 C10 H10B 109.5
H10A C10 H10B 109.5
C8 C10 H10C 109.5
H10A C10 H10C 109.5
H10B C10 H10C 109.5
O3 C11 N1 119.37(14)
O3 C11 C12 122.15(14)
N1 C11 C12 118.43(13)
C17 C12 C11 128.58(15)
C17 C12 C13 107.64(13)
C11 C12 C13 123.76(13)
C12 C13 C18 100.18(12)
C12 C13 C14 104.22(13)
C18 C13 C14 101.20(12)
C12 C13 H13 116.3
C18 C13 H13 116.3
C14 C13 H13 116.3
C15 C14 C13 103.00(12)
C15 C14 H14A 111.2
C13 C14 H14A 111.2
C15 C14 H14B 111.2
C13 C14 H14B 111.2
H14A C14 H14B 109.1
C14 C15 C16 103.05(13)
C14 C15 H15A 111.2
C16 C15 H15A 111.2
C14 C15 H15B 111.2
C16 C15 H15B 111.2
H15A C15 H15B 109.1
C17 C16 C18 100.35(13)
C17 C16 C15 104.63(13)
C18 C16 C15 100.85(13)
C17 C16 H16 116.2
C18 C16 H16 116.2
C15 C16 H16 116.2
C12 C17 C16 107.35(14)
C12 C17 H17 126.4(11)
C16 C17 H17 125.8(11)
C13 C18 C16 93.93(12)
C13 C18 H18A 112.9
C16 C18 H18A 112.9
C13 C18 H18B 112.9
C16 C18 H18B 112.9
H18A C18 H18B 110.4
O2 S1 O1 117.94(10)
O2 S1 N1 110.21(8)
O1 S1 N1 109.31(7)
O2 S1 C7 111.12(8)
O1 S1 C7 110.65(9)
N1 S1 C7 95.26(7)
C11 N1 C1 116.63(12)
C11 N1 S1 121.71(10)
C1 N1 S1 112.02(9)

loop_
_geom_bond_atom_site_label_1
_geom_bond_atom_site_label_2
_geom_bond_distance
C1 N1 1.4744(19)
C1 C2 1.540(2)
C1 C6 1.542(2)
C1 H1 1.0000
C2 C3 1.540(2)
C2 H2A 0.9900
C2 H2B 0.9900
C3 C4 1.538(3)
C3 C8 1.548(2)
C3 H3 1.0000
C4 C5 1.549(3)
C4 H4A 0.9900
C4 H4B 0.9900
C5 C6 1.535(2)
C5 H5A 0.9900
C5 H5B 0.9900
C6 C7 1.516(2)
C6 C8 1.557(2)
C7 S1 1.7825(16)
C7 H7A 0.9900
C7 H7B 0.9900
C8 C9 1.530(2)
C8 C10 1.533(2)
C9 H9A 0.9800
C9 H9B 0.9800
C9 H9C 0.9800
C10 H10A 0.9800
C10 H10B 0.9800
C10 H10C 0.9800
C11 O3 1.2208(19)
C11 N1 1.3939(19)
C11 C12 1.468(2)
C12 C17 1.336(2)
C12 C13 1.520(2)
C13 C18 1.537(2)
C13 C14 1.552(2)
C13 H13 1.0000
C14 C15 1.548(2)
C14 H14A 0.9900
C14 H14B 0.9900
C15 C16 1.558(2)
C15 H15A 0.9900
C15 H15B 0.9900
C16 C17 1.513(2)
C16 C18 1.539(3)
C16 H16 1.0000
C17 H17 0.97(2)
C18 H18A 0.9900
C18 H18B 0.9900
O1 S1 1.4317(14)
O2 S1 1.4223(15)
S1 N1 1.7077(13)

loop_
_geom_torsion_atom_site_label_1
_geom_torsion_atom_site_label_2
_geom_torsion_atom_site_label_3
_geom_torsion_atom_site_label_4
_geom_torsion
N1 C1 C2 C3 -125.06(14)
C6 C1 C2 C3 -7.55(17)
C1 C2 C3 C4 -66.14(17)
C1 C2 C3 C8 41.98(16)
C2 C3 C4 C5 74.74(17)
C8 C3 C4 C5 -32.79(16)
C3 C4 C5 C6 -4.00(17)
C4 C5 C6 C7 172.95(14)
C4 C5 C6 C1 -68.82(15)
C4 C5 C6 C8 39.23(15)
N1 C1 C6 C7 -35.06(16)
C2 C1 C6 C7 -158.50(13)
N1 C1 C6 C5 -158.75(12)
C2 C1 C6 C5 77.81(15)
N1 C1 C6 C8 94.47(14)
C2 C1 C6 C8 -28.97(15)
C5 C6 C7 S1 147.66(12)
C1 C6 C7 S1 30.54(15)
C8 C6 C7 S1 -88.18(15)
C4 C3 C8 C9 175.06(14)
C2 C3 C8 C9 63.37(17)
C4 C3 C8 C10 -62.09(17)
C2 C3 C8 C10 -173.79(14)
C4 C3 C8 C6 54.40(14)
C2 C3 C8 C6 -57.29(14)
C7 C6 C8 C9 54.3(2)
C5 C6 C8 C9 -175.45(14)
C1 C6 C8 C9 -66.20(17)
C7 C6 C8 C10 -70.03(19)
C5 C6 C8 C10 60.25(17)
C1 C6 C8 C10 169.50(14)
C7 C6 C8 C3 172.59(14)
C5 C6 C8 C3 -57.13(13)
C1 C6 C8 C3 52.12(13)
O3 C11 C12 C17 143.00(18)
N1 C11 C12 C17 -34.5(2)
O3 C11 C12 C13 -38.7(2)
N1 C11 C12 C13 143.80(15)
C17 C12 C13 C18 -32.82(16)
C11 C12 C13 C18 148.56(14)
C17 C12 C13 C14 71.61(15)
C11 C12 C13 C14 -107.01(16)
C12 C13 C14 C15 -67.70(14)
C18 C13 C14 C15 35.96(15)
C13 C14 C15 C16 0.08(16)
C14 C15 C16 C17 67.87(16)
C14 C15 C16 C18 -35.96(15)
C11 C12 C17 C16 177.94(15)
C13 C12 C17 C16 -0.60(17)
C18 C16 C17 C12 33.75(16)
C15 C16 C17 C12 -70.45(17)
C12 C13 C18 C16 49.80(14)
C14 C13 C18 C16 -57.06(14)
C17 C16 C18 C13 -50.36(13)
C15 C16 C18 C13 56.88(13)
C6 C7 S1 O2 99.11(13)
C6 C7 S1 O1 -127.87(12)
C6 C7 S1 N1 -14.94(12)
O3 C11 N1 C1 -0.7(2)
C12 C11 N1 C1 176.87(13)
O3 C11 N1 S1 142.68(13)
C12 C11 N1 S1 -39.73(19)
C2 C1 N1 C11 -72.95(18)
C6 C1 N1 C11 171.43(13)
C2 C1 N1 S1 140.22(12)
C6 C1 N1 S1 24.60(15)
O2 S1 N1 C11 94.39(14)
O1 S1 N1 C11 -36.76(15)
C7 S1 N1 C11 -150.81(13)
O2 S1 N1 C1 -120.70(11)
O1 S1 N1 C1 108.15(12)
C7 S1 N1 C1 -5.90(12)
